data_4086009
loop_
_publ_author_name
'Liu, Qing-Xiang'
'Huo, Ran'
'Liu, Jun'
'Wei, Qing'
'Zhao, Xiao-Jun'
'Zhao, Zhi-Xiang'

_publ_section_title
;
 NHC Tetranuclear Silver(I) Complexes and Intramolecular Extended \p--\p
 Interactions
;
_journal_issue 13
_journal_name_full Organometallics
_journal_page_first 3167
_journal_paper_doi 10.1021/acs.organomet.5b00188
_journal_volume 34
_journal_year 2015
_chemical_formula_moiety 'C80 H80 Ag4 N14 O2 S2, C2 H4 Cl2, 4(F6 P)'
_chemical_formula_sum 'C82 H84 Ag4 Cl2 F24 N14 O2 P4 S2'
_chemical_formula_weight 2444.01
_space_group_crystal_system monoclinic
_space_group_IT_number 15
_space_group_name_Hall '-C 2yc'
_space_group_name_H-M_alt 'C 1 2/c 1'
_symmetry_space_group_name_Hall '-C 2yc'
_symmetry_space_group_name_H-M 'C 1 2/c 1'
_atom_sites_solution_hydrogens geom
_atom_sites_solution_primary direct
_audit_creation_date 2015-04-13
_audit_creation_method
;
Olex2 1.2
(compiled 2014.11.28 svn.r3106 for OlexSys, GUI svn.r4959)
;
_cell_angle_alpha 90
_cell_angle_beta 111.6740(10)
_cell_angle_gamma 90
_cell_formula_units_Z 4
_cell_length_a 21.1029(10)
_cell_length_b 24.1284(11)
_cell_length_c 22.9785(11)
_cell_measurement_reflns_used 9369
_cell_measurement_temperature 173(2)
_cell_measurement_theta_max 28.27
_cell_measurement_theta_min 2.24
_cell_volume 10873.0(9)
_computing_molecular_graphics 'Olex2 (Dolomanov et al., 2009)'
_computing_publication_material 'Olex2 (Dolomanov et al., 2009)'
_computing_structure_refinement 'ShelXL (Sheldrick, 2008)'
_computing_structure_solution 'ShelXS (Sheldrick, 2008)'
_diffrn_ambient_temperature 173.15
_diffrn_measured_fraction_theta_full 1.000
_diffrn_measured_fraction_theta_max 1.000
_diffrn_measurement_device_type 'CCD area detector'
_diffrn_measurement_method 'phi and omega scans'
_diffrn_radiation_monochromator graphite
_diffrn_radiation_type MoK\a
_diffrn_radiation_wavelength 0.71073
_diffrn_reflns_av_R_equivalents 0.0360
_diffrn_reflns_av_unetI/netI 0.0424
_diffrn_reflns_laue_measured_fraction_full 1.000
_diffrn_reflns_laue_measured_fraction_max 1.000
_diffrn_reflns_limit_h_max 24
_diffrn_reflns_limit_h_min -25
_diffrn_reflns_limit_k_max 28
_diffrn_reflns_limit_k_min -25
_diffrn_reflns_limit_l_max 21
_diffrn_reflns_limit_l_min -27
_diffrn_reflns_number 31201
_diffrn_reflns_point_group_measured_fraction_full 1.000
_diffrn_reflns_point_group_measured_fraction_max 1.000
_diffrn_reflns_theta_full 25.010
_diffrn_reflns_theta_max 25.010
_diffrn_reflns_theta_min 1.338
_exptl_absorpt_coefficient_mu 0.944
_exptl_absorpt_correction_T_max 0.7457
_exptl_absorpt_correction_T_min 0.6619
_exptl_absorpt_correction_type multi-scan
_exptl_absorpt_process_details
;
SADABS-2012/1 (Bruker,2012) was used for absorption correction.
wR2(int) was 0.0843 before and 0.0437 after correction.
The Ratio of minimum to maximum transmission is 0.8876.
The \l/2 correction factor is 0.0015.
;
_exptl_crystal_colour yellow
_exptl_crystal_colour_primary yellow
_exptl_crystal_density_diffrn 1.493
_exptl_crystal_description block
_exptl_crystal_F_000 4880
_exptl_crystal_size_max 0.18
_exptl_crystal_size_mid 0.17
_exptl_crystal_size_min 0.15
_platon_squeeze_details
;
The unit cell contains 8 dichloroethane and 4 DMSO molecules 
which have been treated as a diffuse contribution to 
the overall scattering without specific atom positions by SQUEEZE/PLATON.
;
_refine_diff_density_max 1.334
_refine_diff_density_min -0.717
_refine_diff_density_rms 0.092
_refine_ls_extinction_method none
_refine_ls_goodness_of_fit_ref 1.102
_refine_ls_hydrogen_treatment constr
_refine_ls_matrix_type full
_refine_ls_number_parameters 633
_refine_ls_number_reflns 9578
_refine_ls_number_restraints 94
_refine_ls_restrained_S_all 1.224
_refine_ls_R_factor_all 0.0667
_refine_ls_R_factor_gt 0.0490
_refine_ls_shift/su_max 0.001
_refine_ls_shift/su_mean 0.000
_refine_ls_structure_factor_coef Fsqd
_refine_ls_weighting_details 'w=1/[\s^2^(Fo^2^)+(0.0708P)^2^+5.3705P] where P=(Fo^2^+2Fc^2^)/3'
_refine_ls_weighting_scheme calc
_refine_ls_wR_factor_gt 0.1237
_refine_ls_wR_factor_ref 0.1312
_reflns_Friedel_coverage 0.000
_reflns_number_gt 7229
_reflns_number_total 9578
_reflns_threshold_expression 'I > 2\s(I)'
_cod_data_source_file om5b00188_si_003.cif
_cod_data_source_block n130901b
_cod_depositor_comments 'Adding full bibliography for 4086005--4086009.cif.'
_cod_database_code 4086009
_shelx_space_group_comment
;
The symmetry employed for this shelxl refinement is uniquely defined
by the following loop, which should always be used as a source of
symmetry information in preference to the above space-group names.
They are only intended as comments.
;
_shelx_estimated_absorpt_t_max 0.871
_shelx_estimated_absorpt_t_min 0.848
_olex2_refinement_description
;
1. Fixed Uiso
 At 1.2 times of:
  All C(H) groups, All C(H,H) groups
 At 1.5 times of:
  All C(H,H,H) groups
2. Restrained distances
 C40-C39 = C40'-C39'
 2.7 with sigma of 0.01
 S1-C39 = S1-C40 = S1'-C39' = S1'-C40'
 1.75 with sigma of 0.01
 O1-S1 = O1'-S1'
 1.46 with sigma of 0.01
 O1'-C39' \\sim O1'-C40'
 with sigma of 0.001
 O1-C39 \\sim O1-C40
 with sigma of 0.001
3. Uiso/Uaniso restraints and constraints
Uanis(C39) \\sim Ueq, Uanis(C39') \\sim Ueq, Uanis(C40) \\sim Ueq, Uanis(C40')
\\sim Ueq: with sigma of 0.005 and sigma for terminal atoms of 0.01
Uanis(F2) \\sim Ueq, Uanis(F4) \\sim Ueq, Uanis(F1) \\sim Ueq, Uanis(F6) \\sim
Ueq, Uanis(F5) \\sim Ueq, Uanis(F3) \\sim Ueq, Uanis(P1) \\sim Ueq, Uanis(F12)
\\sim Ueq, Uanis(F9) \\sim Ueq, Uanis(F11) \\sim Ueq: with sigma of 0.005 and
sigma for terminal atoms of 0.01
Uanis(C39) = Uanis(C39')
Uanis(C40) = Uanis(C40')
4. Others
 Sof(O1')=Sof(S1')=Sof(C39')=Sof(H39D)=Sof(H39E)=Sof(H39F)=Sof(C40')=Sof(H40D)=
 Sof(H40E)=Sof(H40F)=1-FVAR(1)
 Sof(O1)=Sof(S1)=Sof(C39)=Sof(H39A)=Sof(H39B)=Sof(H39C)=Sof(C40)=Sof(H40A)=
 Sof(H40B)=Sof(H40C)=FVAR(1)
5.a Secondary CH2 refined with riding coordinates:
 C6(H6A,H6B), C14(H14A,H14B), C15(H15A,H15B), C16(H16A,H16B), C17(H17A,H17B),
 C25(H25A,H25B), C31(H31A,H31B), C41(H41A,H41B)
5.b Aromatic/amide H refined with riding coordinates:
 C34(H34), C2(H2), C3(H3), C4(H4), C5(H5), C9(H9), C10(H10), C11(H11),
 C12(H12), C20(H20), C21(H21), C22(H22), C23(H23), C27(H27), C28(H28), C29(H29),
  C30(H30), C35(H35), C36(H36), C37(H37)
5.c Idealised Me refined as rotating group:
 C39(H39A,H39B,H39C), C40(H40A,H40B,H40C), C39'(H39D,H39E,H39F), C40'(H40D,
 H40E,H40F)
;
_shelx_shelxl_version_number 2014/7
_olex2_submission_special_instructions 'No special instructions were received'

loop_
_space_group_symop_operation_xyz
'x, y, z'
'-x, y, -z+1/2'
'x+1/2, y+1/2, z'
'-x+1/2, y+1/2, -z+1/2'
'-x, -y, -z'
'x, -y, z-1/2'
'-x+1/2, -y+1/2, -z'
'x+1/2, -y+1/2, z-1/2'

loop_
_atom_site_label
_atom_site_type_symbol
_atom_site_fract_x
_atom_site_fract_y
_atom_site_fract_z
_atom_site_U_iso_or_equiv
_atom_site_adp_type
_atom_site_occupancy
_atom_site_site_symmetry_order
_atom_site_calc_flag
_atom_site_refinement_flags_posn
_atom_site_refinement_flags_adp
_atom_site_refinement_flags_occupancy
_atom_site_disorder_assembly
_atom_site_disorder_group
Ag1 Ag 0.79354(2) 1.05360(2) 0.98002(2) 0.03813(13) Uani 1 1 d . . . . .
Ag2 Ag 0.69372(2) 0.97785(2) 0.95997(2) 0.03726(12) Uani 1 1 d . . . . .
Cl1 Cl 0.91752(13) 0.87852(9) 0.23040(10) 0.1044(7) Uani 1 1 d . . . . .
P1 P 0.74301(9) 0.00188(12) 0.16394(8) 0.0982(7) Uani 1 1 d . U . . .
P2 P 0.46685(7) 0.77908(5) 0.88785(7) 0.0457(3) Uani 1 1 d . . . . .
F1 F 0.7769(2) 0.0223(2) 0.11768(18) 0.1135(16) Uani 1 1 d . U . . .
F2 F 0.6899(3) -0.0288(3) 0.1064(2) 0.168(2) Uani 1 1 d . U . . .
F3 F 0.7086(2) -0.0220(2) 0.20887(18) 0.1007(14) Uani 1 1 d . U . . .
F4 F 0.7963(3) 0.0298(3) 0.2189(2) 0.161(2) Uani 1 1 d . U . . .
F5 F 0.6919(3) 0.0529(2) 0.1474(3) 0.150(2) Uani 1 1 d . U . . .
F6 F 0.7900(3) -0.0522(3) 0.1762(3) 0.162(2) Uani 1 1 d . U . . .
F7 F 0.4432(2) 0.78198(17) 0.81537(17) 0.0975(13) Uani 1 1 d . . . . .
F8 F 0.53924(16) 0.75534(14) 0.89231(15) 0.0648(9) Uani 1 1 d . . . . .
F9 F 0.4967(2) 0.7814(2) 0.96294(18) 0.1128(16) Uani 1 1 d . U . . .
F10 F 0.39631(18) 0.80271(16) 0.88549(19) 0.0895(12) Uani 1 1 d . . . . .
F11 F 0.4940(2) 0.84041(15) 0.8927(2) 0.1083(14) Uani 1 1 d . U . . .
F12 F 0.4436(2) 0.71973(15) 0.8903(3) 0.1309(19) Uani 1 1 d . U . . .
N1 N 0.5985(2) 1.02523(18) 0.9511(2) 0.0507(11) Uani 1 1 d . . . . .
N2 N 0.6835(2) 1.14116(16) 0.9790(2) 0.0465(10) Uani 1 1 d . . . . .
N3 N 0.7534(2) 1.17317(15) 0.9380(2) 0.0491(11) Uani 1 1 d . . . . .
N4 N 0.85258(18) 1.08384(14) 0.90055(18) 0.0340(9) Uani 1 1 d . . . . .
N5 N 0.81178(18) 0.96108(13) 0.90461(16) 0.0284(8) Uani 1 1 d . . . . .
N6 N 0.83683(17) 0.92501(13) 0.99704(16) 0.0272(8) Uani 1 1 d . . . . .
N7 N 0.7099(2) 0.88781(15) 1.00683(18) 0.0380(9) Uani 1 1 d . . . . .
C34 C 0.9257(2) 1.06943(18) 1.0522(2) 0.0410(12) Uani 1 1 d . . . . .
H34 H 0.9054 1.1027 1.0315 0.049 Uiso 1 1 calc R . . . .
C1 C 0.5922(3) 1.0741(2) 0.9776(3) 0.0583(15) Uani 1 1 d . . . . .
C2 C 0.5411(3) 0.9971(3) 0.9178(3) 0.0678(17) Uani 1 1 d . . . . .
H2 H 0.5452 0.9636 0.8976 0.081 Uiso 1 1 calc R . . . .
C3 C 0.4770(3) 1.0147(4) 0.9119(4) 0.100(3) Uani 1 1 d . . . . .
H3 H 0.4377 0.9938 0.8883 0.120 Uiso 1 1 calc R . . . .
C4 C 0.4709(3) 1.0637(4) 0.9411(4) 0.104(3) Uani 1 1 d . . . . .
H4 H 0.4275 1.0768 0.9387 0.125 Uiso 1 1 calc R . . . .
C5 C 0.5293(3) 1.0927(3) 0.9734(4) 0.090(2) Uani 1 1 d . . . . .
H5 H 0.5260 1.1264 0.9934 0.109 Uiso 1 1 calc R . . . .
C6 C 0.6557(3) 1.1048(2) 1.0152(3) 0.0553(14) Uani 1 1 d . . . . .
H6A H 0.6461 1.1275 1.0468 0.066 Uiso 1 1 calc R . . . .
H6B H 0.6912 1.0774 1.0380 0.066 Uiso 1 1 calc R . . . .
C7 C 0.6591(3) 1.1930(2) 0.9546(3) 0.0573(15) Uani 1 1 d . . . . .
C8 C 0.7029(3) 1.2129(2) 0.9277(3) 0.0546(15) Uani 1 1 d . . . . .
C9 C 0.6952(4) 1.2653(2) 0.8992(3) 0.076(2) Uani 1 1 d . . . . .
H9 H 0.7264 1.2794 0.8819 0.091 Uiso 1 1 calc R . . . .
C10 C 0.6387(5) 1.2945(3) 0.8983(4) 0.107(3) Uani 1 1 d . . . . .
H10 H 0.6297 1.3297 0.8784 0.128 Uiso 1 1 calc R . . . .
C11 C 0.5948(4) 1.2746(4) 0.9251(4) 0.107(3) Uani 1 1 d . . . . .
H11 H 0.5571 1.2969 0.9236 0.128 Uiso 1 1 calc R . . . .
C12 C 0.6032(3) 1.2236(3) 0.9541(3) 0.080(2) Uani 1 1 d . . . . .
H12 H 0.5727 1.2103 0.9726 0.096 Uiso 1 1 calc R . . . .
C13 C 0.7419(2) 1.12985(19) 0.9693(3) 0.0453(13) Uani 1 1 d . . . . .
C14 C 0.8108(3) 1.17863(19) 0.9175(3) 0.0541(15) Uani 1 1 d . . . . .
H14A H 0.8536 1.1775 0.9548 0.065 Uiso 1 1 calc R . . . .
H14B H 0.8081 1.2154 0.8976 0.065 Uiso 1 1 calc R . . . .
C15 C 0.8144(2) 1.13428(18) 0.8714(3) 0.0454(13) Uani 1 1 d . . . . .
H15A H 0.7673 1.1235 0.8448 0.054 Uiso 1 1 calc R . . . .
H15B H 0.8359 1.1507 0.8437 0.054 Uiso 1 1 calc R . . . .
C16 C 0.8398(2) 1.04108(18) 0.8511(2) 0.0348(10) Uani 1 1 d . . . . .
H16A H 0.8830 1.0213 0.8573 0.042 Uiso 1 1 calc R . . . .
H16B H 0.8248 1.0595 0.8097 0.042 Uiso 1 1 calc R . . . .
C17 C 0.7862(2) 0.99938(17) 0.8515(2) 0.0325(10) Uani 1 1 d . . . . .
H17A H 0.7461 1.0194 0.8535 0.039 Uiso 1 1 calc R . . . .
H17B H 0.7712 0.9779 0.8120 0.039 Uiso 1 1 calc R . . . .
C18 C 0.8519(2) 0.91503(16) 0.9064(2) 0.0305(10) Uani 1 1 d . . . . .
C19 C 0.8670(2) 0.89179(16) 0.9652(2) 0.0314(10) Uani 1 1 d . . . . .
C20 C 0.9062(2) 0.84382(17) 0.9830(3) 0.0414(12) Uani 1 1 d . . . . .
H20 H 0.9169 0.8275 1.0232 0.050 Uiso 1 1 calc R . . . .
C21 C 0.9285(3) 0.8216(2) 0.9390(3) 0.0559(15) Uani 1 1 d . . . . .
H21 H 0.9552 0.7887 0.9491 0.067 Uiso 1 1 calc R . . . .
C22 C 0.9136(3) 0.8452(2) 0.8804(3) 0.0559(15) Uani 1 1 d . . . . .
H22 H 0.9305 0.8282 0.8517 0.067 Uiso 1 1 calc R . . . .
C23 C 0.8747(2) 0.89257(19) 0.8628(2) 0.0428(12) Uani 1 1 d . . . . .
H23 H 0.8644 0.9089 0.8227 0.051 Uiso 1 1 calc R . . . .
C24 C 0.8026(2) 0.96794(16) 0.9596(2) 0.0296(10) Uani 1 1 d . . . . .
C25 C 0.8301(2) 0.91104(18) 1.0559(2) 0.0383(11) Uani 1 1 d . . . . .
H25A H 0.8213 0.9451 1.0758 0.046 Uiso 1 1 calc R . . . .
H25B H 0.8732 0.8944 1.0847 0.046 Uiso 1 1 calc R . . . .
C26 C 0.7719(3) 0.87032(18) 1.0449(2) 0.0367(11) Uani 1 1 d . . . . .
C27 C 0.6578(3) 0.8534(2) 0.9962(3) 0.0475(13) Uani 1 1 d . . . . .
H27 H 0.6138 0.8656 0.9697 0.057 Uiso 1 1 calc R . . . .
C28 C 0.6637(3) 0.8011(2) 1.0212(3) 0.0569(15) Uani 1 1 d . . . . .
H28 H 0.6248 0.7779 1.0123 0.068 Uiso 1 1 calc R . . . .
C29 C 0.7262(4) 0.7834(2) 1.0590(3) 0.0674(17) Uani 1 1 d . . . . .
H29 H 0.7322 0.7473 1.0767 0.081 Uiso 1 1 calc R . . . .
C30 C 0.7813(3) 0.8185(2) 1.0713(3) 0.0528(14) Uani 1 1 d . . . . .
H30 H 0.8256 0.8068 1.0980 0.063 Uiso 1 1 calc R . . . .
C31 C 0.9267(2) 1.09671(17) 0.9292(2) 0.0365(11) Uani 1 1 d . . . . .
H31A H 0.9336 1.1291 0.9574 0.044 Uiso 1 1 calc R . . . .
H31B H 0.9438 1.1065 0.8959 0.044 Uiso 1 1 calc R . . . .
C32 C 0.9669(2) 1.04779(17) 0.9662(2) 0.0372(11) Uani 1 1 d . . . . .
C33 C 0.9629(2) 1.03500(18) 1.0241(2) 0.0366(11) Uani 1 1 d . . . . .
C35 C 0.9188(3) 1.05615(19) 1.1066(3) 0.0448(12) Uani 1 1 d . . . . .
H35 H 0.8934 1.0796 1.1232 0.054 Uiso 1 1 calc R . . . .
C36 C 0.9494(2) 1.00722(19) 1.1388(3) 0.0443(12) Uani 1 1 d . . . . .
H36 H 0.9437 0.9975 1.1767 0.053 Uiso 1 1 calc R . . . .
C37 C 0.9864(2) 0.97456(19) 1.1164(2) 0.0429(12) Uani 1 1 d . . . . .
H37 H 1.0080 0.9428 1.1397 0.051 Uiso 1 1 calc R . . . .
C38 C 0.9944(2) 0.98597(17) 1.0577(2) 0.0353(11) Uani 1 1 d . . . . .
C41 C 0.9692(4) 0.8226(3) 0.2253(4) 0.107(3) Uani 1 1 d . . . . .
H41A H 0.9452 0.7873 0.2251 0.129 Uiso 1 1 calc R . . . .
H41B H 0.9771 0.8252 0.1856 0.129 Uiso 1 1 calc R . . . .
O1 O 0.6337(6) 0.9358(2) 0.8558(3) 0.050(3) Uani 0.822(7) 1 d D . P A 1
S1 S 0.65715(14) 0.89751(7) 0.81983(9) 0.0579(8) Uani 0.822(7) 1 d D . P A 1
C39 C 0.6094(4) 0.9136(3) 0.7389(2) 0.074(2) Uani 0.822(7) 1 d D U P A 1
H39A H 0.5605 0.9128 0.7311 0.111 Uiso 0.822(7) 1 calc GR . P A 1
H39B H 0.6196 0.8862 0.7121 0.111 Uiso 0.822(7) 1 calc GR . P A 1
H39C H 0.6220 0.9507 0.7293 0.111 Uiso 0.822(7) 1 calc GR . P A 1
C40 C 0.6196(5) 0.8324(2) 0.8219(4) 0.081(3) Uani 0.822(7) 1 d D U P A 1
H40A H 0.6391 0.8172 0.8643 0.122 Uiso 0.822(7) 1 calc GR . P A 1
H40B H 0.6288 0.8071 0.7926 0.122 Uiso 0.822(7) 1 calc GR . P A 1
H40C H 0.5703 0.8369 0.8098 0.122 Uiso 0.822(7) 1 calc GR . P A 1
O1' O 0.615(3) 0.9382(9) 0.8478(12) 0.055(14) Uani 0.178(7) 1 d D . P A 2
S1' S 0.6074(7) 0.8916(4) 0.8053(4) 0.065(4) Uani 0.178(7) 1 d D . P A 2
C39' C 0.6449(15) 0.8973(14) 0.7485(11) 0.074(2) Uani 0.178(7) 1 d D U P A 2
H39D H 0.6778 0.9279 0.7597 0.111 Uiso 0.178(7) 1 calc GR . P A 2
H39E H 0.6094 0.9046 0.7075 0.111 Uiso 0.178(7) 1 calc GR . P A 2
H39F H 0.6684 0.8626 0.7468 0.111 Uiso 0.178(7) 1 calc GR . P A 2
C40' C 0.641(2) 0.8271(9) 0.8380(17) 0.081(3) Uani 0.178(7) 1 d D U P A 2
H40D H 0.6327 0.7998 0.8045 0.122 Uiso 0.178(7) 1 calc GR . P A 2
H40E H 0.6179 0.8149 0.8661 0.122 Uiso 0.178(7) 1 calc GR . P A 2
H40F H 0.6897 0.8306 0.8617 0.122 Uiso 0.178(7) 1 calc GR . P A 2

loop_
_atom_site_aniso_label
_atom_site_aniso_U_11
_atom_site_aniso_U_22
_atom_site_aniso_U_33
_atom_site_aniso_U_23
_atom_site_aniso_U_13
_atom_site_aniso_U_12
Ag1 0.0372(2) 0.02512(18) 0.0582(3) 0.00298(16) 0.02472(18) 0.00257(14)
Ag2 0.0362(2) 0.0378(2) 0.0441(2) -0.00589(16) 0.02226(17) -0.00391(15)
Cl1 0.1266(18) 0.1069(15) 0.0766(13) 0.0021(12) 0.0339(12) -0.0164(13)
P1 0.0476(10) 0.210(2) 0.0391(9) -0.0175(12) 0.0188(8) 0.0131(13)
P2 0.0487(8) 0.0430(7) 0.0508(9) 0.0132(6) 0.0246(7) 0.0065(6)
F1 0.083(3) 0.209(5) 0.059(2) 0.014(3) 0.039(2) 0.043(3)
F2 0.120(4) 0.295(7) 0.077(3) -0.069(4) 0.022(3) -0.021(4)
F3 0.073(3) 0.165(4) 0.072(3) -0.047(3) 0.036(2) -0.020(2)
F4 0.150(5) 0.266(6) 0.066(3) -0.024(3) 0.037(3) -0.110(4)
F5 0.177(5) 0.196(5) 0.131(4) 0.019(4) 0.121(4) 0.048(4)
F6 0.142(5) 0.227(6) 0.150(5) 0.039(4) 0.094(4) 0.062(4)
F7 0.123(4) 0.101(3) 0.052(2) 0.004(2) 0.014(2) 0.037(3)
F8 0.058(2) 0.080(2) 0.065(2) 0.0033(18) 0.0325(17) 0.0170(16)
F9 0.098(3) 0.175(4) 0.069(3) 0.007(3) 0.034(2) 0.065(3)
F10 0.055(2) 0.103(3) 0.113(3) 0.019(2) 0.034(2) 0.030(2)
F11 0.106(3) 0.061(2) 0.149(4) -0.011(2) 0.036(3) -0.008(2)
F12 0.082(3) 0.064(2) 0.245(5) 0.061(3) 0.058(3) -0.007(2)
N1 0.038(3) 0.067(3) 0.053(3) -0.022(2) 0.025(2) -0.002(2)
N2 0.039(2) 0.044(2) 0.056(3) -0.013(2) 0.016(2) 0.0075(19)
N3 0.043(3) 0.028(2) 0.071(3) 0.000(2) 0.016(2) 0.0112(17)
N4 0.025(2) 0.0299(18) 0.048(2) 0.0139(18) 0.0146(17) 0.0048(15)
N5 0.031(2) 0.0278(17) 0.028(2) 0.0061(16) 0.0141(16) 0.0026(15)
N6 0.028(2) 0.0245(17) 0.029(2) 0.0021(16) 0.0114(16) -0.0054(14)
N7 0.044(3) 0.037(2) 0.038(2) -0.0064(18) 0.021(2) -0.0145(18)
C34 0.029(3) 0.028(2) 0.060(3) 0.011(2) 0.010(2) 0.0024(19)
C1 0.041(3) 0.071(4) 0.070(4) -0.027(3) 0.029(3) -0.001(3)
C2 0.040(3) 0.092(4) 0.075(4) -0.040(4) 0.026(3) -0.012(3)
C3 0.033(4) 0.150(7) 0.119(6) -0.073(6) 0.029(4) -0.020(4)
C4 0.033(4) 0.154(7) 0.124(7) -0.072(6) 0.027(4) -0.005(4)
C5 0.052(4) 0.114(6) 0.114(6) -0.065(5) 0.041(4) -0.009(4)
C6 0.044(3) 0.067(3) 0.057(4) -0.031(3) 0.021(3) 0.000(3)
C7 0.049(3) 0.058(3) 0.057(4) -0.024(3) 0.010(3) 0.023(3)
C8 0.052(3) 0.043(3) 0.056(4) -0.008(3) 0.005(3) 0.024(2)
C9 0.093(5) 0.050(3) 0.075(5) 0.001(3) 0.020(4) 0.040(3)
C10 0.130(8) 0.079(5) 0.106(6) 0.002(5) 0.037(6) 0.077(5)
C11 0.093(6) 0.106(6) 0.113(7) -0.020(5) 0.027(5) 0.070(5)
C12 0.063(4) 0.085(5) 0.084(5) -0.021(4) 0.018(4) 0.042(4)
C13 0.035(3) 0.035(3) 0.065(4) -0.009(3) 0.017(3) 0.004(2)
C14 0.040(3) 0.028(2) 0.091(4) 0.018(3) 0.020(3) 0.009(2)
C15 0.031(3) 0.038(3) 0.063(4) 0.024(3) 0.014(2) 0.009(2)
C16 0.033(3) 0.039(2) 0.034(3) 0.014(2) 0.015(2) 0.0028(19)
C17 0.030(2) 0.036(2) 0.034(3) 0.010(2) 0.014(2) 0.0013(19)
C18 0.027(2) 0.029(2) 0.035(3) 0.002(2) 0.012(2) 0.0001(17)
C19 0.030(2) 0.024(2) 0.039(3) 0.000(2) 0.012(2) -0.0036(17)
C20 0.034(3) 0.028(2) 0.057(3) 0.009(2) 0.011(2) 0.0000(19)
C21 0.049(3) 0.034(3) 0.085(5) 0.000(3) 0.025(3) 0.014(2)
C22 0.055(4) 0.054(3) 0.065(4) -0.009(3) 0.030(3) 0.015(3)
C23 0.042(3) 0.049(3) 0.042(3) 0.001(2) 0.021(2) 0.004(2)
C24 0.030(2) 0.024(2) 0.034(3) 0.0036(19) 0.012(2) -0.0027(17)
C25 0.046(3) 0.035(2) 0.032(3) 0.003(2) 0.011(2) -0.016(2)
C26 0.047(3) 0.038(2) 0.028(3) -0.001(2) 0.016(2) -0.013(2)
C27 0.048(3) 0.050(3) 0.051(3) -0.009(3) 0.025(3) -0.012(2)
C28 0.057(4) 0.047(3) 0.071(4) -0.004(3) 0.028(3) -0.026(3)
C29 0.081(5) 0.043(3) 0.078(4) 0.005(3) 0.028(4) -0.022(3)
C30 0.062(4) 0.042(3) 0.052(3) 0.010(3) 0.018(3) -0.013(2)
C31 0.027(2) 0.029(2) 0.052(3) 0.015(2) 0.013(2) 0.0027(18)
C32 0.023(2) 0.028(2) 0.060(3) 0.016(2) 0.014(2) -0.0023(17)
C33 0.021(2) 0.033(2) 0.054(3) 0.011(2) 0.011(2) -0.0032(18)
C35 0.038(3) 0.037(3) 0.058(4) 0.004(2) 0.017(3) 0.001(2)
C36 0.039(3) 0.041(3) 0.053(3) 0.007(2) 0.018(2) -0.002(2)
C37 0.032(3) 0.038(3) 0.055(3) 0.016(2) 0.011(2) -0.002(2)
C38 0.020(2) 0.032(2) 0.052(3) 0.012(2) 0.012(2) -0.0040(18)
C41 0.139(9) 0.047(3) 0.136(9) -0.005(4) 0.050(6) -0.002(4)
O1 0.051(7) 0.064(4) 0.030(3) -0.011(3) 0.011(3) 0.002(3)
S1 0.0530(18) 0.0686(12) 0.0610(13) -0.0333(10) 0.0315(11) -0.0240(9)
C39 0.095(6) 0.080(5) 0.055(4) -0.004(3) 0.037(4) -0.017(4)
C40 0.107(6) 0.069(4) 0.066(5) -0.008(4) 0.031(4) -0.009(4)
O1' 0.02(2) 0.07(2) 0.07(3) -0.022(17) 0.013(16) 0.012(11)
S1' 0.060(9) 0.077(6) 0.057(6) -0.001(5) 0.021(5) -0.013(5)
C39' 0.095(6) 0.080(5) 0.055(4) -0.004(3) 0.037(4) -0.017(4)
C40' 0.107(6) 0.069(4) 0.066(5) -0.008(4) 0.031(4) -0.009(4)

loop_
_atom_type_symbol
_atom_type_description
_atom_type_scat_dispersion_real
_atom_type_scat_dispersion_imag
_atom_type_scat_source
C C 0.0033 0.0016 'International Tables Vol C Tables 4.2.6.8 and 6.1.1.4'
H H 0.0000 0.0000 'International Tables Vol C Tables 4.2.6.8 and 6.1.1.4'
Ag Ag -0.8971 1.1015 'International Tables Vol C Tables 4.2.6.8 and 6.1.1.4'
Cl Cl 0.1484 0.1585 'International Tables Vol C Tables 4.2.6.8 and 6.1.1.4'
F F 0.0171 0.0103 'International Tables Vol C Tables 4.2.6.8 and 6.1.1.4'
N N 0.0061 0.0033 'International Tables Vol C Tables 4.2.6.8 and 6.1.1.4'
O O 0.0106 0.0060 'International Tables Vol C Tables 4.2.6.8 and 6.1.1.4'
P P 0.1023 0.0942 'International Tables Vol C Tables 4.2.6.8 and 6.1.1.4'
S S 0.1246 0.1234 'International Tables Vol C Tables 4.2.6.8 and 6.1.1.4'

loop_
_geom_angle_atom_site_label_1
_geom_angle_atom_site_label_2
_geom_angle_atom_site_label_3
_geom_angle
_geom_angle_site_symmetry_1
_geom_angle_site_symmetry_3
N4 Ag1 Ag2 127.01(8) . .
C13 Ag1 Ag2 103.56(13) . .
C13 Ag1 N4 91.90(16) . .
C13 Ag1 C24 154.26(19) . .
C24 Ag1 Ag2 55.67(11) . .
C24 Ag1 N4 90.70(13) . .
N1 Ag2 Ag1 106.59(11) . .
N1 Ag2 N7 118.40(15) . .
N1 Ag2 C24 154.86(15) . .
N1 Ag2 O1 90.0(3) . .
N1 Ag2 O1' 83.2(10) . .
N7 Ag2 Ag1 124.46(10) . .
N7 Ag2 O1 90.03(17) . .
N7 Ag2 O1' 92.5(6) . .
C24 Ag2 Ag1 49.94(10) . .
C24 Ag2 N7 86.04(13) . .
C24 Ag2 O1 96.2(3) . .
C24 Ag2 O1' 102.7(10) . .
O1 Ag2 Ag1 122.1(2) . .
O1' Ag2 Ag1 124.9(8) . .
F1 P1 F2 86.5(3) . .
F1 P1 F3 176.8(3) . .
F1 P1 F5 91.9(3) . .
F1 P1 F6 88.1(3) . .
F2 P1 F3 91.2(3) . .
F2 P1 F5 87.4(4) . .
F2 P1 F6 88.0(4) . .
F3 P1 F5 90.2(3) . .
F3 P1 F6 89.6(3) . .
F4 P1 F1 92.4(3) . .
F4 P1 F2 177.5(4) . .
F4 P1 F3 89.8(2) . .
F4 P1 F5 94.9(4) . .
F4 P1 F6 89.7(4) . .
F5 P1 F6 175.4(4) . .
F7 P2 F8 90.3(2) . .
F7 P2 F9 173.8(3) . .
F7 P2 F10 91.3(2) . .
F7 P2 F11 89.9(3) . .
F8 P2 F9 87.5(2) . .
F10 P2 F8 178.4(2) . .
F10 P2 F9 90.9(2) . .
F11 P2 F8 91.0(2) . .
F11 P2 F9 84.4(3) . .
F11 P2 F10 88.7(2) . .
F12 P2 F7 95.8(3) . .
F12 P2 F8 88.5(2) . .
F12 P2 F9 89.9(3) . .
F12 P2 F10 91.7(2) . .
F12 P2 F11 174.3(3) . .
C1 N1 Ag2 129.2(4) . .
C2 N1 Ag2 112.3(3) . .
C2 N1 C1 118.4(5) . .
C7 N2 C6 126.8(4) . .
C13 N2 C6 123.2(4) . .
C13 N2 C7 109.8(5) . .
C8 N3 C14 124.0(4) . .
C13 N3 C8 110.6(4) . .
C13 N3 C14 125.5(4) . .
C15 N4 Ag1 102.8(3) . .
C15 N4 C16 108.2(4) . .
C15 N4 C31 109.7(3) . .
C16 N4 Ag1 109.6(2) . .
C31 N4 Ag1 115.7(3) . .
C31 N4 C16 110.3(3) . .
C18 N5 C17 124.3(3) . .
C24 N5 C17 124.2(3) . .
C24 N5 C18 111.4(3) . .
C19 N6 C25 125.4(4) . .
C24 N6 C19 110.1(3) . .
C24 N6 C25 123.4(4) . .
C26 N7 Ag2 121.4(3) . .
C27 N7 Ag2 121.0(4) . .
C27 N7 C26 117.6(4) . .
C33 C34 H34 118.7 . .
C35 C34 H34 118.7 . .
C35 C34 C33 122.6(4) . .
N1 C1 C5 120.4(5) . .
N1 C1 C6 118.4(4) . .
C5 C1 C6 121.1(5) . .
N1 C2 H2 118.6 . .
N1 C2 C3 122.9(6) . .
C3 C2 H2 118.6 . .
C2 C3 H3 120.7 . .
C2 C3 C4 118.6(6) . .
C4 C3 H3 120.7 . .
C3 C4 H4 121.0 . .
C5 C4 C3 118.1(6) . .
C5 C4 H4 121.0 . .
C1 C5 C4 121.6(6) . .
C1 C5 H5 119.2 . .
C4 C5 H5 119.2 . .
N2 C6 C1 115.2(5) . .
N2 C6 H6A 108.5 . .
N2 C6 H6B 108.5 . .
C1 C6 H6A 108.5 . .
C1 C6 H6B 108.5 . .
H6A C6 H6B 107.5 . .
N2 C7 C12 132.1(6) . .
C8 C7 N2 106.6(4) . .
C8 C7 C12 121.3(6) . .
N3 C8 C9 130.6(6) . .
C7 C8 N3 106.4(5) . .
C7 C8 C9 122.8(5) . .
C8 C9 H9 122.7 . .
C10 C9 C8 114.7(7) . .
C10 C9 H9 122.7 . .
C9 C10 H10 118.7 . .
C11 C10 C9 122.6(7) . .
C11 C10 H10 118.7 . .
C10 C11 H11 118.7 . .
C10 C11 C12 122.6(6) . .
C12 C11 H11 118.7 . .
C7 C12 H12 122.0 . .
C11 C12 C7 116.0(7) . .
C11 C12 H12 122.0 . .
N2 C13 Ag1 128.1(4) . .
N3 C13 Ag1 123.8(3) . .
N3 C13 N2 106.6(4) . .
N3 C14 H14A 108.5 . .
N3 C14 H14B 108.5 . .
N3 C14 C15 114.9(4) . .
H14A C14 H14B 107.5 . .
C15 C14 H14A 108.5 . .
C15 C14 H14B 108.5 . .
N4 C15 C14 115.0(4) . .
N4 C15 H15A 108.5 . .
N4 C15 H15B 108.5 . .
C14 C15 H15A 108.5 . .
C14 C15 H15B 108.5 . .
H15A C15 H15B 107.5 . .
N4 C16 H16A 109.1 . .
N4 C16 H16B 109.1 . .
N4 C16 C17 112.4(3) . .
H16A C16 H16B 107.9 . .
C17 C16 H16A 109.1 . .
C17 C16 H16B 109.1 . .
N5 C17 C16 112.2(4) . .
N5 C17 H17A 109.2 . .
N5 C17 H17B 109.2 . .
C16 C17 H17A 109.2 . .
C16 C17 H17B 109.2 . .
H17A C17 H17B 107.9 . .
C19 C18 N5 105.7(4) . .
C23 C18 N5 131.9(4) . .
C23 C18 C19 122.3(4) . .
C18 C19 N6 107.2(3) . .
C18 C19 C20 121.3(4) . .
C20 C19 N6 131.5(4) . .
C19 C20 H20 122.1 . .
C21 C20 C19 115.9(5) . .
C21 C20 H20 122.1 . .
C20 C21 H21 118.7 . .
C20 C21 C22 122.6(5) . .
C22 C21 H21 118.7 . .
C21 C22 H22 119.3 . .
C23 C22 C21 121.5(5) . .
C23 C22 H22 119.3 . .
C18 C23 H23 121.8 . .
C22 C23 C18 116.4(5) . .
C22 C23 H23 121.8 . .
Ag1 C24 Ag2 74.39(13) . .
N5 C24 Ag1 112.1(3) . .
N5 C24 Ag2 120.0(3) . .
N5 C24 N6 105.6(3) . .
N6 C24 Ag1 131.3(3) . .
N6 C24 Ag2 111.7(3) . .
N6 C25 H25A 109.6 . .
N6 C25 H25B 109.6 . .
N6 C25 C26 110.3(4) . .
H25A C25 H25B 108.1 . .
C26 C25 H25A 109.6 . .
C26 C25 H25B 109.6 . .
N7 C26 C25 116.0(4) . .
N7 C26 C30 121.4(4) . .
C30 C26 C25 122.6(5) . .
N7 C27 H27 118.1 . .
N7 C27 C28 123.9(5) . .
C28 C27 H27 118.1 . .
C27 C28 H28 120.9 . .
C29 C28 C27 118.3(5) . .
C29 C28 H28 120.9 . .
C28 C29 H29 120.4 . .
C28 C29 C30 119.1(5) . .
C30 C29 H29 120.4 . .
C26 C30 C29 119.6(6) . .
C26 C30 H30 120.2 . .
C29 C30 H30 120.2 . .
N4 C31 H31A 109.4 . .
N4 C31 H31B 109.4 . .
N4 C31 C32 111.4(3) . .
H31A C31 H31B 108.0 . .
C32 C31 H31A 109.4 . .
C32 C31 H31B 109.4 . .
C33 C32 C31 119.1(4) . .
C33 C32 C38 119.5(4) . 5_777
C38 C32 C31 121.3(4) 5_777 .
C32 C33 C34 122.1(4) . .
C32 C33 C38 121.1(4) . .
C38 C33 C34 116.9(4) . .
C34 C35 H35 120.1 . .
C34 C35 C36 119.8(5) . .
C36 C35 H35 120.1 . .
C35 C36 H36 119.8 . .
C37 C36 C35 120.4(5) . .
C37 C36 H36 119.8 . .
C36 C37 H37 118.9 . .
C36 C37 C38 122.2(4) . .
C38 C37 H37 118.9 . .
C32 C38 C33 119.3(4) 5_777 .
C32 C38 C37 122.8(4) 5_777 .
C33 C38 C37 117.9(4) . .
Cl1 C41 H41A 109.3 . .
Cl1 C41 H41B 109.3 . .
C41 C41 Cl1 111.4(6) 2_755 .
C41 C41 H41A 109.3 2_755 .
C41 C41 H41B 109.3 2_755 .
H41A C41 H41B 108.0 . .
S1 O1 Ag2 130.9(7) . .
O1 S1 C39 105.9(4) . .
O1 S1 C40 107.6(4) . .
C40 S1 C39 97.7(4) . .
S1 C39 H39A 109.5 . .
S1 C39 H39B 109.5 . .
S1 C39 H39C 109.5 . .
H39A C39 H39B 109.5 . .
H39A C39 H39C 109.5 . .
H39B C39 H39C 109.5 . .
S1 C40 H40A 109.5 . .
S1 C40 H40B 109.5 . .
S1 C40 H40C 109.5 . .
H40A C40 H40B 109.5 . .
H40A C40 H40C 109.5 . .
H40B C40 H40C 109.5 . .
S1' O1' Ag2 143(3) . .
O1' S1' C39' 117.5(15) . .
O1' S1' C40' 117.9(15) . .
C40' S1' C39' 99.8(7) . .
S1' C39' H39D 109.5 . .
S1' C39' H39E 109.5 . .
S1' C39' H39F 109.5 . .
H39D C39' H39E 109.5 . .
H39D C39' H39F 109.5 . .
H39E C39' H39F 109.5 . .
S1' C40' H40D 109.5 . .
S1' C40' H40E 109.5 . .
S1' C40' H40F 109.5 . .
H40D C40' H40E 109.5 . .
H40D C40' H40F 109.5 . .
H40E C40' H40F 109.5 . .

loop_
_geom_bond_atom_site_label_1
_geom_bond_atom_site_label_2
_geom_bond_distance
_geom_bond_site_symmetry_2
Ag1 Ag2 2.6970(5) .
Ag1 N4 2.665(3) .
Ag1 C13 2.106(4) .
Ag1 C24 2.143(4) .
Ag2 N1 2.254(4) .
Ag2 N7 2.392(4) .
Ag2 C24 2.312(4) .
Ag2 O1 2.474(7) .
Ag2 O1' 2.67(3) .
Cl1 C41 1.766(8) .
P1 F1 1.564(4) .
P1 F2 1.567(6) .
P1 F3 1.575(4) .
P1 F4 1.504(5) .
P1 F5 1.588(6) .
P1 F6 1.600(6) .
P2 F7 1.554(4) .
P2 F8 1.599(3) .
P2 F9 1.604(4) .
P2 F10 1.576(3) .
P2 F11 1.576(4) .
P2 F12 1.521(4) .
N1 C1 1.356(6) .
N1 C2 1.353(7) .
N2 C6 1.472(7) .
N2 C7 1.388(7) .
N2 C13 1.359(6) .
N3 C8 1.387(6) .
N3 C13 1.340(6) .
N3 C14 1.458(6) .
N4 C15 1.476(5) .
N4 C16 1.484(6) .
N4 C31 1.488(5) .
N5 C17 1.465(5) .
N5 C18 1.388(5) .
N5 C24 1.358(5) .
N6 C19 1.388(5) .
N6 C24 1.370(5) .
N6 C25 1.452(5) .
N7 C26 1.345(6) .
N7 C27 1.327(6) .
C34 H34 0.9500 .
C34 C33 1.449(7) .
C34 C35 1.349(7) .
C1 C5 1.372(8) .
C1 C6 1.495(8) .
C2 H2 0.9500 .
C2 C3 1.377(8) .
C3 H3 0.9500 .
C3 C4 1.388(9) .
C4 H4 0.9500 .
C4 C5 1.372(9) .
C5 H5 0.9500 .
C6 H6A 0.9900 .
C6 H6B 0.9900 .
C7 C8 1.376(8) .
C7 C12 1.388(7) .
C8 C9 1.405(8) .
C9 H9 0.9500 .
C9 C10 1.379(9) .
C10 H10 0.9500 .
C10 C11 1.374(12) .
C11 H11 0.9500 .
C11 C12 1.379(11) .
C12 H12 0.9500 .
C14 H14A 0.9900 .
C14 H14B 0.9900 .
C14 C15 1.527(7) .
C15 H15A 0.9900 .
C15 H15B 0.9900 .
C16 H16A 0.9900 .
C16 H16B 0.9900 .
C16 C17 1.517(6) .
C17 H17A 0.9900 .
C17 H17B 0.9900 .
C18 C19 1.386(6) .
C18 C23 1.375(6) .
C19 C20 1.394(6) .
C20 H20 0.9500 .
C20 C21 1.372(7) .
C21 H21 0.9500 .
C21 C22 1.389(8) .
C22 H22 0.9500 .
C22 C23 1.378(7) .
C23 H23 0.9500 .
C25 H25A 0.9900 .
C25 H25B 0.9900 .
C25 C26 1.520(6) .
C26 C30 1.372(6) .
C27 H27 0.9500 .
C27 C28 1.374(7) .
C28 H28 0.9500 .
C28 C29 1.354(8) .
C29 H29 0.9500 .
C29 C30 1.381(8) .
C30 H30 0.9500 .
C31 H31A 0.9900 .
C31 H31B 0.9900 .
C31 C32 1.517(6) .
C32 C33 1.398(7) .
C32 C38 1.401(6) 5_777
C33 C38 1.436(6) .
C35 H35 0.9500 .
C35 C36 1.417(7) .
C36 H36 0.9500 .
C36 C37 1.339(7) .
C37 H37 0.9500 .
C37 C38 1.445(7) .
C38 C32 1.401(6) 5_777
C41 C41 1.373(16) 2_755
C41 H41A 0.9900 .
C41 H41B 0.9900 .
O1 S1 1.444(6) .
S1 C39 1.801(6) .
S1 C40 1.767(6) .
C39 H39A 0.9800 .
C39 H39B 0.9800 .
C39 H39C 0.9800 .
C40 H40A 0.9800 .
C40 H40B 0.9800 .
C40 H40C 0.9800 .
O1' S1' 1.459(10) .
S1' C39' 1.763(10) .
S1' C40' 1.757(10) .
C39' H39D 0.9800 .
C39' H39E 0.9800 .
C39' H39F 0.9800 .
C40' H40D 0.9800 .
C40' H40E 0.9800 .
C40' H40F 0.9800 .

loop_
_geom_torsion_atom_site_label_1
_geom_torsion_atom_site_label_2
_geom_torsion_atom_site_label_3
_geom_torsion_atom_site_label_4
_geom_torsion
_geom_torsion_site_symmetry_1
_geom_torsion_site_symmetry_4
Ag1 N4 C15 C14 53.0(4) . .
Ag1 N4 C16 C17 11.7(4) . .
Ag1 N4 C31 C32 57.7(4) . .
Ag2 N1 C1 C5 -171.0(5) . .
Ag2 N1 C1 C6 4.5(8) . .
Ag2 N1 C2 C3 172.7(6) . .
Ag2 N7 C26 C25 -0.1(5) . .
Ag2 N7 C26 C30 -179.3(4) . .
Ag2 N7 C27 C28 179.5(4) . .
Ag2 O1 S1 C39 -149.0(5) . .
Ag2 O1 S1 C40 107.3(6) . .
Ag2 O1' S1' C39' -93(3) . .
Ag2 O1' S1' C40' 26(5) . .
N1 C1 C5 C4 -2.0(12) . .
N1 C1 C6 N2 85.4(7) . .
N1 C2 C3 C4 0.3(13) . .
N2 C7 C8 N3 -1.6(6) . .
N2 C7 C8 C9 -178.7(5) . .
N2 C7 C12 C11 179.9(6) . .
N3 C8 C9 C10 -178.5(6) . .
N3 C14 C15 N4 -88.6(5) . .
N4 C16 C17 N5 -73.0(5) . .
N4 C31 C32 C33 -74.0(5) . .
N4 C31 C32 C38 103.4(5) . 5_777
N5 C18 C19 N6 -1.2(4) . .
N5 C18 C19 C20 179.2(4) . .
N5 C18 C23 C22 -179.1(5) . .
N6 C19 C20 C21 -179.6(5) . .
N6 C25 C26 N7 -59.7(5) . .
N6 C25 C26 C30 119.5(5) . .
N7 C26 C30 C29 -0.3(8) . .
N7 C27 C28 C29 -0.1(8) . .
C34 C33 C38 C32 -177.7(4) . 5_777
C34 C33 C38 C37 0.4(6) . .
C34 C35 C36 C37 1.3(8) . .
C1 N1 C2 C3 -2.8(10) . .
C2 N1 C1 C5 3.6(9) . .
C2 N1 C1 C6 179.0(6) . .
C2 C3 C4 C5 1.3(14) . .
C3 C4 C5 C1 -0.4(14) . .
C5 C1 C6 N2 -99.1(7) . .
C6 N2 C7 C8 176.6(5) . .
C6 N2 C7 C12 -3.3(10) . .
C6 N2 C13 Ag1 17.2(7) . .
C6 N2 C13 N3 -176.3(4) . .
C6 C1 C5 C4 -177.4(8) . .
C7 N2 C6 C1 77.1(6) . .
C7 N2 C13 Ag1 -167.9(4) . .
C7 N2 C13 N3 -1.4(6) . .
C7 C8 C9 C10 -2.2(10) . .
C8 N3 C13 Ag1 167.6(4) . .
C8 N3 C13 N2 0.4(6) . .
C8 N3 C14 C15 -118.8(5) . .
C8 C7 C12 C11 0.1(10) . .
C8 C9 C10 C11 2.1(12) . .
C9 C10 C11 C12 -1.0(14) . .
C10 C11 C12 C7 -0.2(12) . .
C12 C7 C8 N3 178.3(5) . .
C12 C7 C8 C9 1.2(9) . .
C13 N2 C6 C1 -109.0(6) . .
C13 N2 C7 C8 1.9(6) . .
C13 N2 C7 C12 -177.9(6) . .
C13 N3 C8 C7 0.8(6) . .
C13 N3 C8 C9 177.5(6) . .
C13 N3 C14 C15 61.3(7) . .
C14 N3 C8 C7 -179.2(5) . .
C14 N3 C8 C9 -2.4(9) . .
C14 N3 C13 Ag1 -12.5(7) . .
C14 N3 C13 N2 -179.7(5) . .
C15 N4 C16 C17 -99.7(4) . .
C15 N4 C31 C32 173.4(4) . .
C16 N4 C15 C14 168.9(4) . .
C16 N4 C31 C32 -67.5(5) . .
C17 N5 C18 C19 177.6(4) . .
C17 N5 C18 C23 -2.9(7) . .
C17 N5 C24 Ag1 -28.6(5) . .
C17 N5 C24 Ag2 55.6(5) . .
C17 N5 C24 N6 -177.1(3) . .
C18 N5 C17 C16 -80.3(5) . .
C18 N5 C24 Ag1 147.9(3) . .
C18 N5 C24 Ag2 -127.9(3) . .
C18 N5 C24 N6 -0.7(5) . .
C18 C19 C20 C21 0.0(7) . .
C19 N6 C24 Ag1 -140.0(3) . .
C19 N6 C24 Ag2 132.0(3) . .
C19 N6 C24 N5 -0.1(4) . .
C19 N6 C25 C26 -77.8(5) . .
C19 C18 C23 C22 0.3(7) . .
C19 C20 C21 C22 0.4(8) . .
C20 C21 C22 C23 -0.4(9) . .
C21 C22 C23 C18 0.1(8) . .
C23 C18 C19 N6 179.3(4) . .
C23 C18 C19 C20 -0.3(7) . .
C24 N5 C17 C16 95.7(5) . .
C24 N5 C18 C19 1.2(5) . .
C24 N5 C18 C23 -179.4(5) . .
C24 N6 C19 C18 0.8(5) . .
C24 N6 C19 C20 -179.6(4) . .
C24 N6 C25 C26 89.0(5) . .
C25 N6 C19 C18 169.1(4) . .
C25 N6 C19 C20 -11.3(7) . .
C25 N6 C24 Ag1 51.4(5) . .
C25 N6 C24 Ag2 -36.6(5) . .
C25 N6 C24 N5 -168.7(3) . .
C25 C26 C30 C29 -179.5(5) . .
C26 N7 C27 C28 -0.6(7) . .
C27 N7 C26 C25 -179.9(4) . .
C27 N7 C26 C30 0.8(7) . .
C27 C28 C29 C30 0.7(9) . .
C28 C29 C30 C26 -0.5(9) . .
C31 N4 C15 C14 -70.7(5) . .
C31 N4 C16 C17 140.3(4) . .
C31 C32 C33 C34 -4.7(6) . .
C31 C32 C33 C38 173.7(4) . .
C32 C33 C38 C32 3.8(7) . 5_777
C32 C33 C38 C37 -178.1(4) . .
C33 C34 C35 C36 0.9(7) . .
C35 C34 C33 C32 176.7(4) . .
C35 C34 C33 C38 -1.7(7) . .
C35 C36 C37 C38 -2.6(8) . .
C36 C37 C38 C32 179.8(5) . 5_777
C36 C37 C38 C33 1.7(7) . .
C38 C32 C33 C34 177.8(4) 5_777 .
C38 C32 C33 C38 -3.8(7) 5_777 .

loop_
_platon_squeeze_void_nr
_platon_squeeze_void_average_x
_platon_squeeze_void_average_y
_platon_squeeze_void_average_z
_platon_squeeze_void_volume
_platon_squeeze_void_count_electrons
1 0.000 0.289 0.250 597.9 145.2
2 0.000 0.711 0.750 597.9 143.8
3 0.500 0.789 0.250 598.0 145.2
4 0.500 0.211 0.750 597.9 143.8
